data_7021127
loop_
_publ_author_name
'Schmid, Thibault E.'
'Jones, Dale C.'
'Songis, Olivier'
'Diebolt, Olivier'
'Furst, Marc R. L.'
'Slawin, Alexandra M. Z.'
'Cazin, Catherine S. J.'

_publ_section_title
;
 Mixed phosphine/N-heterocyclic carbene palladium complexes: synthesis,
 characterization and catalytic use in aqueous Suzuki-Miyaura reactions.
;
_journal_issue 20
_journal_name_full 'Dalton transactions (Cambridge, England : 2003)'
_journal_page_first 7345
_journal_page_last 7353
_journal_paper_doi 10.1039/c2dt32858e
_journal_volume 42
_journal_year 2013
_chemical_formula_moiety 'C45 H69 Cl2 N2 P Pd'
_chemical_formula_sum 'C45 H69 Cl2 N2 P Pd'
_chemical_formula_weight 846.29
_chemical_name_systematic
;
?
;
_space_group_IT_number 4
_symmetry_cell_setting monoclinic
_symmetry_space_group_name_Hall 'P 2yb'
_symmetry_space_group_name_H-M 'P 1 21 1'
_atom_sites_solution_hydrogens geom
_atom_sites_solution_primary direct
_atom_sites_solution_secondary difmap
_audit_creation_method SHELXL-97
_cell_angle_alpha 90.00
_cell_angle_beta 95.572(6)
_cell_angle_gamma 90.00
_cell_formula_units_Z 2
_cell_length_a 10.687(2)
_cell_length_b 14.147(3)
_cell_length_c 15.029(3)
_cell_measurement_reflns_used 8380
_cell_measurement_temperature 93(2)
_cell_measurement_theta_max 28.6268
_cell_measurement_theta_min 2.2391
_cell_volume 2261.5(8)
_computing_cell_refinement 'CrystalClear (Rigaku Corp., 2004)'
_computing_data_collection 'CrystalClear (Rigaku Corp., 2004)'
_computing_data_reduction 'CrystalClear (Rigaku Corp., 2004)'
_computing_molecular_graphics 'Bruker SHELXTL'
_computing_publication_material 'Bruker SHELXTL'
_computing_structure_refinement 'SHELXL-97 (Sheldrick, 1997)'
_computing_structure_solution 'SHELXS-97 (Sheldrick, 1990)'
_diffrn_ambient_temperature 93(2)
_diffrn_measured_fraction_theta_full 0.997
_diffrn_measured_fraction_theta_max 0.996
_diffrn_measurement_device_type CCD
_diffrn_measurement_method '\w and \f scans'
_diffrn_radiation_monochromator confocal
_diffrn_radiation_source 'rotating anode'
_diffrn_radiation_type MoK\a
_diffrn_radiation_wavelength 0.71073
_diffrn_reflns_av_R_equivalents 0.0399
_diffrn_reflns_av_sigmaI/netI 0.0945
_diffrn_reflns_limit_h_max 12
_diffrn_reflns_limit_h_min -8
_diffrn_reflns_limit_k_max 17
_diffrn_reflns_limit_k_min -16
_diffrn_reflns_limit_l_max 17
_diffrn_reflns_limit_l_min -18
_diffrn_reflns_number 14317
_diffrn_reflns_theta_full 25.00
_diffrn_reflns_theta_max 25.33
_diffrn_reflns_theta_min 2.24
_exptl_absorpt_coefficient_mu 0.595
_exptl_absorpt_correction_T_max 1.0000
_exptl_absorpt_correction_T_min 0.7527
_exptl_absorpt_correction_type multi-scan
_exptl_absorpt_process_details 'Jacobson, R. (1998) Private communication'
_exptl_crystal_colour Colorless
_exptl_crystal_density_diffrn 1.243
_exptl_crystal_density_method 'not measured'
_exptl_crystal_description Prism
_exptl_crystal_F_000 896
_exptl_crystal_size_max 0.1200
_exptl_crystal_size_mid 0.1200
_exptl_crystal_size_min 0.1000
_refine_diff_density_max 1.130
_refine_diff_density_min -0.732
_refine_diff_density_rms 0.078
_refine_ls_abs_structure_details 'Flack H D (1983), Acta Cryst. A39, 876-881'
_refine_ls_abs_structure_Flack -0.02(3)
_refine_ls_extinction_method none
_refine_ls_goodness_of_fit_ref 0.826
_refine_ls_hydrogen_treatment constr
_refine_ls_matrix_type full
_refine_ls_number_parameters 460
_refine_ls_number_reflns 7509
_refine_ls_number_restraints 1
_refine_ls_restrained_S_all 0.826
_refine_ls_R_factor_all 0.0498
_refine_ls_R_factor_gt 0.0419
_refine_ls_shift/su_max 0.001
_refine_ls_shift/su_mean 0.000
_refine_ls_structure_factor_coef Fsqd
_refine_ls_weighting_details 'calc w=1/[\s^2^(Fo^2^)+(0.0739P)^2^+0.0323P] where P=(Fo^2^+2Fc^2^)/3'
_refine_ls_weighting_scheme calc
_refine_ls_wR_factor_gt 0.0953
_refine_ls_wR_factor_ref 0.1116
_reflns_number_gt 6636
_reflns_number_total 7509
_reflns_threshold_expression >2sigma(I)
_cod_data_source_file c2dt32858e.txt
_cod_data_source_block 2b
_cod_depositor_comments
;
The following automatic conversions were performed:

'_symmetry_cell_setting' value 'Monoclinic' changed to 'monoclinic'
according to /home/saulius/struct/CIF-dictionaries/cif_core.dic
dictionary named 'cif_core.dic' version 2.4.2 from 2011-04-26.

Automatic conversion script
Id: cif_fix_values 1891 2012-01-12 08:04:46Z andrius 
;
_cod_original_cell_volume 2261.5(7)
_cod_original_sg_symbol_H-M P2(1)
_cod_database_code 7021127

loop_
_symmetry_equiv_pos_as_xyz
'x, y, z'
'-x, y+1/2, -z'

loop_
_atom_site_label
_atom_site_type_symbol
_atom_site_fract_x
_atom_site_fract_y
_atom_site_fract_z
_atom_site_U_iso_or_equiv
_atom_site_adp_type
_atom_site_occupancy
_atom_site_symmetry_multiplicity
_atom_site_calc_flag
_atom_site_refinement_flags
Pd1 Pd 0.52965(3) 0.39413(2) 0.743059(19) 0.02070(11) Uani 1 1 d .
Cl1 Cl 0.48492(14) 0.49800(9) 0.62597(8) 0.0331(3) Uani 1 1 d .
Cl2 Cl 0.57013(13) 0.28500(9) 0.85687(7) 0.0294(3) Uani 1 1 d .
C1 C 0.5779(4) 0.2958(3) 0.6537(3) 0.0205(10) Uani 1 1 d .
N2 N 0.5020(4) 0.2403(3) 0.5974(2) 0.0230(9) Uani 1 1 d .
C3 C 0.5734(5) 0.1833(3) 0.5470(3) 0.0271(11) Uani 1 1 d .
H3A H 0.5419 0.1394 0.5026 0.032 Uiso 1 1 calc R
C4 C 0.6945(5) 0.2012(4) 0.5720(3) 0.0302(12) Uani 1 1 d .
H4A H 0.7651 0.1724 0.5492 0.036 Uiso 1 1 calc R
N5 N 0.6967(4) 0.2701(3) 0.6379(2) 0.0237(9) Uani 1 1 d .
C6 C 0.3674(4) 0.2387(3) 0.5906(3) 0.0219(10) Uani 1 1 d .
C7 C 0.3085(5) 0.1836(3) 0.6516(3) 0.0238(11) Uani 1 1 d .
C8 C 0.1770(5) 0.1791(4) 0.6419(3) 0.0304(12) Uani 1 1 d .
H8A H 0.1348 0.1425 0.6828 0.036 Uiso 1 1 calc R
C9 C 0.1079(5) 0.2267(4) 0.5741(3) 0.0297(12) Uani 1 1 d .
H9A H 0.0187 0.2231 0.5687 0.036 Uiso 1 1 calc R
C10 C 0.1673(5) 0.2792(4) 0.5145(3) 0.0295(11) Uani 1 1 d .
H10A H 0.1183 0.3117 0.4681 0.035 Uiso 1 1 calc R
C11 C 0.2972(4) 0.2863(4) 0.5199(3) 0.0249(10) Uani 1 1 d .
C12 C 0.3852(5) 0.1242(4) 0.7227(3) 0.0354(13) Uani 1 1 d .
H12A H 0.4682 0.1558 0.7376 0.042 Uiso 1 1 calc R
C13 C 0.4090(7) 0.0263(4) 0.6856(4) 0.0579(18) Uani 1 1 d .
H13A H 0.4529 0.0324 0.6316 0.087 Uiso 1 1 calc R
H13B H 0.3286 -0.0061 0.6709 0.087 Uiso 1 1 calc R
H13C H 0.4609 -0.0104 0.7305 0.087 Uiso 1 1 calc R
C14 C 0.3197(6) 0.1159(6) 0.8090(4) 0.063(2) Uani 1 1 d .
H14A H 0.3716 0.0778 0.8527 0.094 Uiso 1 1 calc R
H14B H 0.2375 0.0856 0.7957 0.094 Uiso 1 1 calc R
H14C H 0.3081 0.1792 0.8335 0.094 Uiso 1 1 calc R
C15 C 0.3610(5) 0.3416(4) 0.4500(3) 0.0321(12) Uani 1 1 d .
H15A H 0.4491 0.3563 0.4749 0.038 Uiso 1 1 calc R
C16 C 0.3658(6) 0.2836(4) 0.3654(3) 0.0421(14) Uani 1 1 d .
H16A H 0.4112 0.2245 0.3797 0.063 Uiso 1 1 calc R
H16B H 0.4092 0.3197 0.3220 0.063 Uiso 1 1 calc R
H16C H 0.2800 0.2692 0.3399 0.063 Uiso 1 1 calc R
C17 C 0.2924(6) 0.4352(4) 0.4268(4) 0.0451(15) Uani 1 1 d .
H17A H 0.2911 0.4735 0.4810 0.068 Uiso 1 1 calc R
H17B H 0.2059 0.4219 0.4020 0.068 Uiso 1 1 calc R
H17C H 0.3363 0.4697 0.3826 0.068 Uiso 1 1 calc R
C18 C 0.8145(4) 0.3113(3) 0.6775(3) 0.0196(10) Uani 1 1 d .
C19 C 0.8801(5) 0.2664(3) 0.7493(3) 0.0245(11) Uani 1 1 d .
C20 C 0.9974(5) 0.3043(4) 0.7803(3) 0.0292(12) Uani 1 1 d .
H20A H 1.0458 0.2751 0.8292 0.035 Uiso 1 1 calc R
C21 C 1.0437(4) 0.3835(5) 0.7408(3) 0.0289(12) Uani 1 1 d .
H21A H 1.1228 0.4089 0.7631 0.035 Uiso 1 1 calc R
C22 C 0.9749(5) 0.4258(3) 0.6685(3) 0.0279(11) Uani 1 1 d .
H22A H 1.0083 0.4796 0.6413 0.033 Uiso 1 1 calc R
C23 C 0.8587(4) 0.3913(4) 0.6353(3) 0.0244(9) Uani 1 1 d .
C24 C 0.8356(5) 0.1766(4) 0.7919(3) 0.0295(11) Uani 1 1 d .
H24A H 0.7426 0.1716 0.7769 0.035 Uiso 1 1 calc R
C25 C 0.8960(6) 0.0895(4) 0.7550(4) 0.0389(14) Uani 1 1 d .
H25A H 0.8789 0.0885 0.6897 0.058 Uiso 1 1 calc R
H25B H 0.8609 0.0325 0.7802 0.058 Uiso 1 1 calc R
H25C H 0.9870 0.0913 0.7712 0.058 Uiso 1 1 calc R
C26 C 0.8617(6) 0.1790(5) 0.8946(4) 0.0422(15) Uani 1 1 d .
H26A H 0.8314 0.1204 0.9198 0.063 Uiso 1 1 calc R
H26B H 0.8181 0.2331 0.9182 0.063 Uiso 1 1 calc R
H26C H 0.9524 0.1851 0.9111 0.063 Uiso 1 1 calc R
C27 C 0.7894(5) 0.4357(4) 0.5523(3) 0.0319(12) Uani 1 1 d .
H27A H 0.7011 0.4116 0.5447 0.038 Uiso 1 1 calc R
C28 C 0.8570(6) 0.4074(6) 0.4708(3) 0.0567(19) Uani 1 1 d .
H28A H 0.8577 0.3384 0.4655 0.085 Uiso 1 1 calc R
H28B H 0.9436 0.4310 0.4782 0.085 Uiso 1 1 calc R
H28C H 0.8128 0.4348 0.4166 0.085 Uiso 1 1 calc R
C29 C 0.7878(6) 0.5437(4) 0.5605(4) 0.0415(14) Uani 1 1 d .
H29A H 0.7433 0.5618 0.6119 0.062 Uiso 1 1 calc R
H29B H 0.7448 0.5710 0.5059 0.062 Uiso 1 1 calc R
H29C H 0.8743 0.5674 0.5689 0.062 Uiso 1 1 calc R
P1 P 0.49362(13) 0.50914(9) 0.84899(8) 0.0240(3) Uani 1 1 d .
C31 C 0.4056(5) 0.6139(3) 0.8044(3) 0.0276(11) Uani 1 1 d .
H31A H 0.4471 0.6331 0.7503 0.033 Uiso 1 1 calc R
C32 C 0.4079(6) 0.7026(4) 0.8632(4) 0.0403(14) Uani 1 1 d .
H32A H 0.3649 0.6892 0.9173 0.048 Uiso 1 1 calc R
H32B H 0.4961 0.7199 0.8826 0.048 Uiso 1 1 calc R
C33 C 0.3422(6) 0.7858(4) 0.8118(4) 0.0462(15) Uani 1 1 d .
H33A H 0.3406 0.8411 0.8521 0.055 Uiso 1 1 calc R
H33B H 0.3906 0.8036 0.7614 0.055 Uiso 1 1 calc R
C34 C 0.2097(6) 0.7606(4) 0.7762(4) 0.0499(16) Uani 1 1 d .
H34A H 0.1718 0.8142 0.7409 0.060 Uiso 1 1 calc R
H34B H 0.1589 0.7496 0.8270 0.060 Uiso 1 1 calc R
C35 C 0.2058(6) 0.6720(4) 0.7174(4) 0.0460(15) Uani 1 1 d .
H35A H 0.2492 0.6848 0.6634 0.055 Uiso 1 1 calc R
H35B H 0.1173 0.6555 0.6979 0.055 Uiso 1 1 calc R
C36 C 0.2697(5) 0.5892(4) 0.7693(4) 0.0349(12) Uani 1 1 d .
H36A H 0.2216 0.5729 0.8202 0.042 Uiso 1 1 calc R
H36B H 0.2698 0.5333 0.7297 0.042 Uiso 1 1 calc R
C37 C 0.4229(5) 0.4581(3) 0.9447(3) 0.0253(11) Uani 1 1 d .
H37A H 0.4862 0.4118 0.9719 0.030 Uiso 1 1 calc R
C38 C 0.3968(5) 0.5256(4) 1.0212(3) 0.0324(12) Uani 1 1 d .
H38A H 0.4724 0.5645 1.0383 0.039 Uiso 1 1 calc R
H38B H 0.3269 0.5687 1.0008 0.039 Uiso 1 1 calc R
C39 C 0.3624(5) 0.4686(4) 1.1022(3) 0.0366(14) Uani 1 1 d .
H39A H 0.3426 0.5126 1.1501 0.044 Uiso 1 1 calc R
H39B H 0.4354 0.4298 1.1255 0.044 Uiso 1 1 calc R
C40 C 0.2490(5) 0.4039(5) 1.0775(3) 0.0389(13) Uani 1 1 d .
H40A H 0.2350 0.3636 1.1294 0.047 Uiso 1 1 calc R
H40B H 0.1730 0.4432 1.0634 0.047 Uiso 1 1 calc R
C41 C 0.2688(6) 0.3417(4) 0.9978(3) 0.0358(13) Uani 1 1 d .
H41A H 0.3370 0.2959 1.0150 0.043 Uiso 1 1 calc R
H41B H 0.1910 0.3055 0.9806 0.043 Uiso 1 1 calc R
C42 C 0.3028(4) 0.3992(5) 0.9180(3) 0.0299(10) Uani 1 1 d .
H42A H 0.2324 0.4419 0.8976 0.036 Uiso 1 1 calc R
H42B H 0.3176 0.3562 0.8681 0.036 Uiso 1 1 calc R
C43 C 0.6484(5) 0.5569(4) 0.8959(3) 0.0286(11) Uani 1 1 d .
H43A H 0.6324 0.6131 0.9335 0.034 Uiso 1 1 calc R
C44 C 0.7269(5) 0.4860(4) 0.9546(4) 0.0403(14) Uani 1 1 d .
H44A H 0.6812 0.4685 1.0065 0.048 Uiso 1 1 calc R
H44B H 0.7394 0.4280 0.9198 0.048 Uiso 1 1 calc R
C45 C 0.8538(5) 0.5279(5) 0.9876(4) 0.0449(15) Uani 1 1 d .
H45A H 0.9040 0.4799 1.0233 0.054 Uiso 1 1 calc R
H45B H 0.8411 0.5823 1.0271 0.054 Uiso 1 1 calc R
C46 C 0.9263(6) 0.5605(5) 0.9100(4) 0.0452(15) Uani 1 1 d .
H46A H 1.0066 0.5900 0.9340 0.054 Uiso 1 1 calc R
H46B H 0.9461 0.5051 0.8736 0.054 Uiso 1 1 calc R
C47 C 0.8501(6) 0.6303(5) 0.8525(4) 0.0457(17) Uani 1 1 d .
H47A H 0.8961 0.6475 0.8007 0.055 Uiso 1 1 calc R
H47B H 0.8385 0.6885 0.8873 0.055 Uiso 1 1 calc R
C48 C 0.7220(5) 0.5903(5) 0.8190(4) 0.0427(14) Uani 1 1 d .
H48A H 0.7335 0.5364 0.7786 0.051 Uiso 1 1 calc R
H48B H 0.6728 0.6394 0.7842 0.051 Uiso 1 1 calc R

loop_
_atom_site_aniso_label
_atom_site_aniso_U_11
_atom_site_aniso_U_22
_atom_site_aniso_U_33
_atom_site_aniso_U_23
_atom_site_aniso_U_13
_atom_site_aniso_U_12
Pd1 0.0217(2) 0.02048(18) 0.01990(17) -0.00282(15) 0.00167(13) 0.00038(16)
Cl1 0.0475(9) 0.0251(6) 0.0271(6) 0.0035(5) 0.0055(6) 0.0059(6)
Cl2 0.0348(8) 0.0299(7) 0.0233(6) -0.0009(5) 0.0013(5) 0.0064(6)
C1 0.018(3) 0.019(2) 0.024(2) 0.007(2) 0.0016(19) -0.003(2)
N2 0.018(2) 0.029(2) 0.023(2) 0.0041(17) 0.0031(16) 0.0027(18)
C3 0.034(3) 0.024(3) 0.024(2) -0.009(2) 0.004(2) 0.006(2)
C4 0.024(3) 0.028(3) 0.039(3) -0.013(2) 0.005(2) 0.001(2)
N5 0.020(2) 0.018(2) 0.033(2) -0.0035(17) 0.0019(17) 0.0017(17)
C6 0.020(3) 0.020(2) 0.025(2) -0.012(2) -0.0001(19) -0.002(2)
C7 0.032(3) 0.023(2) 0.016(2) -0.0066(19) 0.001(2) -0.008(2)
C8 0.028(3) 0.035(3) 0.029(3) 0.004(2) 0.005(2) -0.003(2)
C9 0.024(3) 0.037(3) 0.030(3) -0.010(2) 0.010(2) -0.004(2)
C10 0.022(3) 0.031(3) 0.033(3) -0.001(2) -0.007(2) 0.001(2)
C11 0.021(3) 0.025(2) 0.029(2) 0.001(2) 0.002(2) 0.004(2)
C12 0.030(3) 0.045(3) 0.030(3) 0.006(2) -0.004(2) -0.013(3)
C13 0.058(4) 0.045(4) 0.065(4) 0.021(3) -0.025(3) 0.009(3)
C14 0.041(4) 0.108(6) 0.037(3) 0.018(4) -0.006(3) -0.027(4)
C15 0.032(3) 0.032(3) 0.031(3) 0.005(2) 0.002(2) -0.002(2)
C16 0.052(4) 0.043(3) 0.032(3) 0.000(3) 0.011(3) -0.011(3)
C17 0.044(4) 0.027(3) 0.063(4) 0.021(3) 0.001(3) 0.002(3)
C18 0.021(3) 0.019(2) 0.019(2) -0.0017(18) 0.0006(18) -0.0011(19)
C19 0.025(3) 0.020(2) 0.030(3) -0.003(2) 0.010(2) -0.004(2)
C20 0.030(3) 0.030(3) 0.027(2) 0.001(2) 0.000(2) -0.004(2)
C21 0.028(3) 0.027(3) 0.029(2) 0.003(2) -0.0077(19) -0.010(2)
C22 0.032(3) 0.024(3) 0.027(2) -0.0011(19) 0.000(2) -0.009(2)
C23 0.026(2) 0.020(2) 0.027(2) -0.003(2) -0.0001(17) -0.003(3)
C24 0.022(3) 0.035(3) 0.033(3) -0.001(2) 0.005(2) -0.005(2)
C25 0.043(4) 0.025(3) 0.051(3) 0.012(3) 0.014(3) 0.005(3)
C26 0.031(3) 0.061(4) 0.035(3) 0.008(3) 0.006(3) 0.001(3)
C27 0.029(3) 0.036(3) 0.032(3) 0.005(2) 0.006(2) 0.004(2)
C28 0.067(4) 0.079(5) 0.023(2) 0.014(3) 0.000(2) 0.038(4)
C29 0.046(4) 0.034(3) 0.045(3) 0.006(3) 0.003(3) 0.004(3)
P1 0.0241(7) 0.0235(7) 0.0245(6) -0.0090(5) 0.0028(5) -0.0005(6)
C31 0.024(3) 0.021(3) 0.037(3) 0.003(2) 0.000(2) 0.004(2)
C32 0.036(3) 0.031(3) 0.054(3) -0.014(3) 0.004(3) 0.006(3)
C33 0.054(4) 0.022(3) 0.065(4) -0.003(3) 0.015(3) 0.004(3)
C34 0.039(4) 0.035(3) 0.076(4) 0.011(3) 0.007(3) 0.009(3)
C35 0.034(4) 0.038(3) 0.064(4) 0.014(3) -0.007(3) 0.005(3)
C36 0.029(3) 0.030(3) 0.045(3) -0.001(2) 0.002(2) 0.004(2)
C37 0.024(3) 0.028(3) 0.023(2) -0.007(2) 0.0013(19) -0.002(2)
C38 0.033(3) 0.033(3) 0.032(3) -0.018(2) 0.007(2) -0.004(2)
C39 0.032(3) 0.057(4) 0.021(2) 0.004(2) 0.001(2) 0.006(3)
C40 0.039(3) 0.053(4) 0.025(2) 0.011(3) 0.002(2) 0.001(3)
C41 0.038(3) 0.037(3) 0.032(3) 0.001(2) 0.005(2) -0.003(3)
C42 0.026(2) 0.036(3) 0.028(2) -0.010(3) 0.0009(18) -0.005(3)
C43 0.025(3) 0.035(3) 0.027(3) -0.007(2) 0.003(2) -0.003(2)
C44 0.033(3) 0.047(4) 0.040(3) -0.010(3) 0.001(2) -0.008(3)
C45 0.032(3) 0.059(4) 0.041(3) -0.008(3) -0.007(2) -0.012(3)
C46 0.026(3) 0.062(4) 0.048(3) -0.021(3) 0.004(3) -0.007(3)
C47 0.030(3) 0.058(4) 0.052(4) -0.011(3) 0.018(3) -0.019(3)
C48 0.028(3) 0.055(4) 0.045(3) -0.003(3) 0.005(2) -0.010(3)

loop_
_atom_type_symbol
_atom_type_description
_atom_type_scat_dispersion_real
_atom_type_scat_dispersion_imag
_atom_type_scat_source
C C 0.0033 0.0016 'International Tables Vol C Tables 4.2.6.8 and 6.1.1.4'
H H 0.0000 0.0000 'International Tables Vol C Tables 4.2.6.8 and 6.1.1.4'
N N 0.0061 0.0033 'International Tables Vol C Tables 4.2.6.8 and 6.1.1.4'
P P 0.1023 0.0942 'International Tables Vol C Tables 4.2.6.8 and 6.1.1.4'
Cl Cl 0.1484 0.1585 'International Tables Vol C Tables 4.2.6.8 and 6.1.1.4'
Pd Pd -0.9988 1.0072 'International Tables Vol C Tables 4.2.6.8 and 6.1.1.4'

loop_
_geom_angle_atom_site_label_1
_geom_angle_atom_site_label_2
_geom_angle_atom_site_label_3
_geom_angle
C1 Pd1 Cl1 88.79(13)
C1 Pd1 Cl2 89.47(13)
Cl1 Pd1 Cl2 177.58(5)
C1 Pd1 P1 174.84(14)
Cl1 Pd1 P1 92.32(5)
Cl2 Pd1 P1 89.56(4)
N5 C1 N2 104.2(4)
N5 C1 Pd1 126.7(3)
N2 C1 Pd1 129.1(3)
C1 N2 C3 110.4(4)
C1 N2 C6 125.9(4)
C3 N2 C6 123.7(4)
C4 C3 N2 107.9(4)
C4 C3 H3A 126.1
N2 C3 H3A 126.1
C3 C4 N5 106.4(4)
C3 C4 H4A 126.8
N5 C4 H4A 126.8
C1 N5 C4 111.1(4)
C1 N5 C18 127.0(4)
C4 N5 C18 121.7(4)
C7 C6 C11 121.3(4)
C7 C6 N2 118.4(4)
C11 C6 N2 120.2(4)
C8 C7 C6 117.9(4)
C8 C7 C12 120.7(4)
C6 C7 C12 121.2(4)
C7 C8 C9 121.0(5)
C7 C8 H8A 119.5
C9 C8 H8A 119.5
C10 C9 C8 120.1(5)
C10 C9 H9A 119.9
C8 C9 H9A 119.9
C9 C10 C11 121.8(5)
C9 C10 H10A 119.1
C11 C10 H10A 119.1
C10 C11 C6 117.8(4)
C10 C11 C15 120.6(4)
C6 C11 C15 121.6(4)
C13 C12 C7 109.9(4)
C13 C12 C14 110.3(5)
C7 C12 C14 111.9(5)
C13 C12 H12A 108.2
C7 C12 H12A 108.2
C14 C12 H12A 108.2
C12 C13 H13A 109.5
C12 C13 H13B 109.5
H13A C13 H13B 109.5
C12 C13 H13C 109.5
H13A C13 H13C 109.5
H13B C13 H13C 109.5
C12 C14 H14A 109.5
C12 C14 H14B 109.5
H14A C14 H14B 109.5
C12 C14 H14C 109.5
H14A C14 H14C 109.5
H14B C14 H14C 109.5
C11 C15 C16 110.7(4)
C11 C15 C17 111.3(5)
C16 C15 C17 109.2(5)
C11 C15 H15A 108.5
C16 C15 H15A 108.5
C17 C15 H15A 108.5
C15 C16 H16A 109.5
C15 C16 H16B 109.5
H16A C16 H16B 109.5
C15 C16 H16C 109.5
H16A C16 H16C 109.5
H16B C16 H16C 109.5
C15 C17 H17A 109.5
C15 C17 H17B 109.5
H17A C17 H17B 109.5
C15 C17 H17C 109.5
H17A C17 H17C 109.5
H17B C17 H17C 109.5
C19 C18 C23 123.8(4)
C19 C18 N5 119.1(4)
C23 C18 N5 116.9(4)
C20 C19 C18 116.9(4)
C20 C19 C24 119.1(4)
C18 C19 C24 123.9(4)
C19 C20 C21 120.9(5)
C19 C20 H20A 119.6
C21 C20 H20A 119.6
C20 C21 C22 120.1(5)
C20 C21 H21A 119.9
C22 C21 H21A 119.9
C23 C22 C21 121.4(5)
C23 C22 H22A 119.3
C21 C22 H22A 119.3
C22 C23 C18 116.9(4)
C22 C23 C27 119.9(5)
C18 C23 C27 123.1(4)
C25 C24 C19 111.2(4)
C25 C24 C26 110.0(5)
C19 C24 C26 111.7(4)
C25 C24 H24A 107.9
C19 C24 H24A 107.9
C26 C24 H24A 107.9
C24 C25 H25A 109.5
C24 C25 H25B 109.5
H25A C25 H25B 109.5
C24 C25 H25C 109.5
H25A C25 H25C 109.5
H25B C25 H25C 109.5
C24 C26 H26A 109.5
C24 C26 H26B 109.5
H26A C26 H26B 109.5
C24 C26 H26C 109.5
H26A C26 H26C 109.5
H26B C26 H26C 109.5
C23 C27 C28 108.5(4)
C23 C27 C29 110.7(4)
C28 C27 C29 109.5(5)
C23 C27 H27A 109.4
C28 C27 H27A 109.4
C29 C27 H27A 109.4
C27 C28 H28A 109.5
C27 C28 H28B 109.5
H28A C28 H28B 109.5
C27 C28 H28C 109.5
H28A C28 H28C 109.5
H28B C28 H28C 109.5
C27 C29 H29A 109.5
C27 C29 H29B 109.5
H29A C29 H29B 109.5
C27 C29 H29C 109.5
H29A C29 H29C 109.5
H29B C29 H29C 109.5
C37 P1 C31 111.5(2)
C37 P1 C43 105.3(2)
C31 P1 C43 104.4(2)
C37 P1 Pd1 111.56(16)
C31 P1 Pd1 115.07(16)
C43 P1 Pd1 108.19(17)
C36 C31 C32 110.2(4)
C36 C31 P1 112.0(3)
C32 C31 P1 117.9(4)
C36 C31 H31A 105.2
C32 C31 H31A 105.2
P1 C31 H31A 105.2
C33 C32 C31 110.8(4)
C33 C32 H32A 109.5
C31 C32 H32A 109.5
C33 C32 H32B 109.5
C31 C32 H32B 109.5
H32A C32 H32B 108.1
C34 C33 C32 111.4(5)
C34 C33 H33A 109.4
C32 C33 H33A 109.4
C34 C33 H33B 109.4
C32 C33 H33B 109.4
H33A C33 H33B 108.0
C33 C34 C35 111.7(5)
C33 C34 H34A 109.3
C35 C34 H34A 109.3
C33 C34 H34B 109.3
C35 C34 H34B 109.3
H34A C34 H34B 107.9
C34 C35 C36 110.3(5)
C34 C35 H35A 109.6
C36 C35 H35A 109.6
C34 C35 H35B 109.6
C36 C35 H35B 109.6
H35A C35 H35B 108.1
C31 C36 C35 111.2(4)
C31 C36 H36A 109.4
C35 C36 H36A 109.4
C31 C36 H36B 109.4
C35 C36 H36B 109.4
H36A C36 H36B 108.0
C38 C37 C42 108.8(4)
C38 C37 P1 117.2(3)
C42 C37 P1 113.7(3)
C38 C37 H37A 105.3
C42 C37 H37A 105.3
P1 C37 H37A 105.3
C39 C38 C37 109.9(4)
C39 C38 H38A 109.7
C37 C38 H38A 109.7
C39 C38 H38B 109.7
C37 C38 H38B 109.7
H38A C38 H38B 108.2
C38 C39 C40 111.4(4)
C38 C39 H39A 109.3
C40 C39 H39A 109.3
C38 C39 H39B 109.3
C40 C39 H39B 109.3
H39A C39 H39B 108.0
C41 C40 C39 111.7(4)
C41 C40 H40A 109.3
C39 C40 H40A 109.3
C41 C40 H40B 109.3
C39 C40 H40B 109.3
H40A C40 H40B 107.9
C42 C41 C40 112.0(5)
C42 C41 H41A 109.2
C40 C41 H41A 109.2
C42 C41 H41B 109.2
C40 C41 H41B 109.2
H41A C41 H41B 107.9
C41 C42 C37 109.8(4)
C41 C42 H42A 109.7
C37 C42 H42A 109.7
C41 C42 H42B 109.7
C37 C42 H42B 109.7
H42A C42 H42B 108.2
C44 C43 C48 110.1(5)
C44 C43 P1 113.5(4)
C48 C43 P1 109.1(3)
C44 C43 H43A 108.0
C48 C43 H43A 108.0
P1 C43 H43A 108.0
C45 C44 C43 110.8(5)
C45 C44 H44A 109.5
C43 C44 H44A 109.5
C45 C44 H44B 109.5
C43 C44 H44B 109.5
H44A C44 H44B 108.1
C44 C45 C46 111.7(4)
C44 C45 H45A 109.3
C46 C45 H45A 109.3
C44 C45 H45B 109.3
C46 C45 H45B 109.3
H45A C45 H45B 107.9
C47 C46 C45 110.5(5)
C47 C46 H46A 109.5
C45 C46 H46A 109.5
C47 C46 H46B 109.5
C45 C46 H46B 109.5
H46A C46 H46B 108.1
C46 C47 C48 111.5(5)
C46 C47 H47A 109.3
C48 C47 H47A 109.3
C46 C47 H47B 109.3
C48 C47 H47B 109.3
H47A C47 H47B 108.0
C47 C48 C43 112.1(4)
C47 C48 H48A 109.2
C43 C48 H48A 109.2
C47 C48 H48B 109.2
C43 C48 H48B 109.2
H48A C48 H48B 107.9

loop_
_geom_bond_atom_site_label_1
_geom_bond_atom_site_label_2
_geom_bond_distance
Pd1 C1 2.034(5)
Pd1 Cl1 2.3067(13)
Pd1 Cl2 2.3136(13)
Pd1 P1 2.3344(12)
C1 N5 1.364(6)
C1 N2 1.363(6)
N2 C3 1.385(6)
N2 C6 1.433(6)
C3 C4 1.336(7)
C3 H3A 0.9500
C4 N5 1.388(6)
C4 H4A 0.9500
N5 C18 1.461(6)
C6 C7 1.398(6)
C6 C11 1.410(6)
C7 C8 1.400(7)
C7 C12 1.534(7)
C8 C9 1.374(7)
C8 H8A 0.9500
C9 C10 1.366(7)
C9 H9A 0.9500
C10 C11 1.386(7)
C10 H10A 0.9500
C11 C15 1.523(7)
C12 C13 1.523(8)
C12 C14 1.536(7)
C12 H12A 1.0000
C13 H13A 0.9800
C13 H13B 0.9800
C13 H13C 0.9800
C14 H14A 0.9800
C14 H14B 0.9800
C14 H14C 0.9800
C15 C16 1.519(7)
C15 C17 1.536(7)
C15 H15A 1.0000
C16 H16A 0.9800
C16 H16B 0.9800
C16 H16C 0.9800
C17 H17A 0.9800
C17 H17B 0.9800
C17 H17C 0.9800
C18 C19 1.383(6)
C18 C23 1.402(7)
C19 C20 1.401(7)
C19 C24 1.520(7)
C20 C21 1.382(8)
C20 H20A 0.9500
C21 C22 1.387(7)
C21 H21A 0.9500
C22 C23 1.382(6)
C22 H22A 0.9500
C23 C27 1.523(6)
C24 C25 1.520(7)
C24 C26 1.541(7)
C24 H24A 1.0000
C25 H25A 0.9800
C25 H25B 0.9800
C25 H25C 0.9800
C26 H26A 0.9800
C26 H26B 0.9800
C26 H26C 0.9800
C27 C28 1.535(7)
C27 C29 1.533(7)
C27 H27A 1.0000
C28 H28A 0.9800
C28 H28B 0.9800
C28 H28C 0.9800
C29 H29A 0.9800
C29 H29B 0.9800
C29 H29C 0.9800
P1 C37 1.837(5)
P1 C31 1.846(5)
P1 C43 1.861(5)
C31 C36 1.536(7)
C31 C32 1.534(7)
C31 H31A 1.0000
C32 C33 1.540(8)
C32 H32A 0.9900
C32 H32B 0.9900
C33 C34 1.507(9)
C33 H33A 0.9900
C33 H33B 0.9900
C34 C35 1.532(8)
C34 H34A 0.9900
C34 H34B 0.9900
C35 C36 1.531(7)
C35 H35A 0.9900
C35 H35B 0.9900
C36 H36A 0.9900
C36 H36B 0.9900
C37 C38 1.541(6)
C37 C42 1.550(7)
C37 H37A 1.0000
C38 C39 1.536(7)
C38 H38A 0.9900
C38 H38B 0.9900
C39 C40 1.535(8)
C39 H39A 0.9900
C39 H39B 0.9900
C40 C41 1.518(7)
C40 H40A 0.9900
C40 H40B 0.9900
C41 C42 1.522(7)
C41 H41A 0.9900
C41 H41B 0.9900
C42 H42A 0.9900
C42 H42B 0.9900
C43 C44 1.531(7)
C43 C48 1.535(7)
C43 H43A 1.0000
C44 C45 1.518(7)
C44 H44A 0.9900
C44 H44B 0.9900
C45 C46 1.533(8)
C45 H45A 0.9900
C45 H45B 0.9900
C46 C47 1.500(9)
C46 H46A 0.9900
C46 H46B 0.9900
C47 C48 1.521(8)
C47 H47A 0.9900
C47 H47B 0.9900
C48 H48A 0.9900
C48 H48B 0.9900

loop_
_geom_torsion_atom_site_label_1
_geom_torsion_atom_site_label_2
_geom_torsion_atom_site_label_3
_geom_torsion_atom_site_label_4
_geom_torsion
Cl1 Pd1 C1 N5 102.8(4)
Cl2 Pd1 C1 N5 -78.9(4)
P1 Pd1 C1 N5 0.3(17)
Cl1 Pd1 C1 N2 -78.1(4)
Cl2 Pd1 C1 N2 100.2(4)
P1 Pd1 C1 N2 179(43)
N5 C1 N2 C3 -1.2(5)
Pd1 C1 N2 C3 179.5(3)
N5 C1 N2 C6 178.0(4)
Pd1 C1 N2 C6 -1.3(7)
C1 N2 C3 C4 1.0(6)
C6 N2 C3 C4 -178.2(4)
N2 C3 C4 N5 -0.3(5)
N2 C1 N5 C4 1.0(5)
Pd1 C1 N5 C4 -179.7(3)
N2 C1 N5 C18 176.7(4)
Pd1 C1 N5 C18 -4.0(6)
C3 C4 N5 C1 -0.4(5)
C3 C4 N5 C18 -176.4(4)
C1 N2 C6 C7 -83.0(6)
C3 N2 C6 C7 96.1(5)
C1 N2 C6 C11 101.4(5)
C3 N2 C6 C11 -79.5(6)
C11 C6 C7 C8 -1.6(7)
N2 C6 C7 C8 -177.2(4)
C11 C6 C7 C12 173.9(4)
N2 C6 C7 C12 -1.6(7)
C6 C7 C8 C9 0.4(7)
C12 C7 C8 C9 -175.2(4)
C7 C8 C9 C10 0.4(8)
C8 C9 C10 C11 0.0(8)
C9 C10 C11 C6 -1.2(7)
C9 C10 C11 C15 177.2(5)
C7 C6 C11 C10 2.0(7)
N2 C6 C11 C10 177.4(4)
C7 C6 C11 C15 -176.3(4)
N2 C6 C11 C15 -0.9(7)
C8 C7 C12 C13 86.3(6)
C6 C7 C12 C13 -89.1(6)
C8 C7 C12 C14 -36.5(7)
C6 C7 C12 C14 148.0(5)
C10 C11 C15 C16 -79.0(6)
C6 C11 C15 C16 99.3(6)
C10 C11 C15 C17 42.7(7)
C6 C11 C15 C17 -139.0(5)
C1 N5 C18 C19 98.6(5)
C4 N5 C18 C19 -86.2(5)
C1 N5 C18 C23 -86.0(6)
C4 N5 C18 C23 89.2(5)
C23 C18 C19 C20 -0.1(7)
N5 C18 C19 C20 174.9(4)
C23 C18 C19 C24 -176.5(4)
N5 C18 C19 C24 -1.5(7)
C18 C19 C20 C21 0.6(7)
C24 C19 C20 C21 177.2(4)
C19 C20 C21 C22 -1.0(8)
C20 C21 C22 C23 1.0(8)
C21 C22 C23 C18 -0.6(7)
C21 C22 C23 C27 -176.2(5)
C19 C18 C23 C22 0.1(7)
N5 C18 C23 C22 -175.0(4)
C19 C18 C23 C27 175.6(4)
N5 C18 C23 C27 0.4(7)
C20 C19 C24 C25 -80.0(6)
C18 C19 C24 C25 96.4(6)
C20 C19 C24 C26 43.4(6)
C18 C19 C24 C26 -140.3(5)
C22 C23 C27 C28 72.0(6)
C18 C23 C27 C28 -103.3(6)
C22 C23 C27 C29 -48.2(6)
C18 C23 C27 C29 136.5(5)
C1 Pd1 P1 C37 -112.5(14)
Cl1 Pd1 P1 C37 145.15(18)
Cl2 Pd1 P1 C37 -33.33(18)
C1 Pd1 P1 C31 119.2(14)
Cl1 Pd1 P1 C31 16.86(19)
Cl2 Pd1 P1 C31 -161.62(19)
C1 Pd1 P1 C43 2.9(14)
Cl1 Pd1 P1 C43 -99.46(18)
Cl2 Pd1 P1 C43 82.06(18)
C37 P1 C31 C36 -62.0(4)
C43 P1 C31 C36 -175.3(3)
Pd1 P1 C31 C36 66.3(4)
C37 P1 C31 C32 67.4(4)
C43 P1 C31 C32 -45.8(4)
Pd1 P1 C31 C32 -164.3(3)
C36 C31 C32 C33 -56.0(6)
P1 C31 C32 C33 173.8(4)
C31 C32 C33 C34 55.8(6)
C32 C33 C34 C35 -55.9(6)
C33 C34 C35 C36 56.2(7)
C32 C31 C36 C35 57.1(6)
P1 C31 C36 C35 -169.6(4)
C34 C35 C36 C31 -56.6(6)
C31 P1 C37 C38 -51.3(4)
C43 P1 C37 C38 61.4(4)
Pd1 P1 C37 C38 178.5(3)
C31 P1 C37 C42 77.1(4)
C43 P1 C37 C42 -170.2(4)
Pd1 P1 C37 C42 -53.1(4)
C42 C37 C38 C39 60.2(6)
P1 C37 C38 C39 -169.1(4)
C37 C38 C39 C40 -56.8(6)
C38 C39 C40 C41 53.1(6)
C39 C40 C41 C42 -53.8(6)
C40 C41 C42 C37 57.6(6)
C38 C37 C42 C41 -60.5(6)
P1 C37 C42 C41 166.9(4)
C37 P1 C43 C44 49.9(4)
C31 P1 C43 C44 167.5(4)
Pd1 P1 C43 C44 -69.5(4)
C37 P1 C43 C48 173.0(4)
C31 P1 C43 C48 -69.4(4)
Pd1 P1 C43 C48 53.6(4)
C48 C43 C44 C45 55.1(6)
P1 C43 C44 C45 177.7(4)
C43 C44 C45 C46 -56.6(7)
C44 C45 C46 C47 56.6(7)
C45 C46 C47 C48 -55.5(6)
C46 C47 C48 C43 55.8(7)
C44 C43 C48 C47 -54.9(7)
P1 C43 C48 C47 -180.0(4)
